data_7129743
loop_
_publ_author_name
'Zhong, Bingwen'
'Huang, Huilin'
'Jing, Xu'
'Duan, Chunying'

_publ_section_title
;
 Binuclear copper iodine cluster-based coordination sheets as
 photocatalysts for decarboxylative cyanation.
;
_journal_issue 24
_journal_name_full 'Chemical communications (Cambridge, England)'
_journal_page_first 3961
_journal_page_last 3964
_journal_paper_doi 10.1039/d2cc00547f
_journal_volume 58
_journal_year 2022
_chemical_formula_moiety '0.5(C48 H38 Cu4 I4 N6), C4 H6 N2'
_chemical_formula_sum 'C28 H26 Cu2 I2 N5'
_chemical_formula_weight 813.42
_space_group_crystal_system orthorhombic
_space_group_IT_number 63
_space_group_name_Hall '-C 2c 2'
_space_group_name_H-M_alt 'C m c m'
_atom_sites_solution_hydrogens mixed
_atom_sites_solution_primary iterative
_audit_creation_date 2021-12-10
_audit_creation_method
;
Olex2 1.2
(compiled 2018.05.29 svn.r3508 for OlexSys, GUI svn.r5506)
;
_audit_update_record
;
2022-01-19 deposited with the CCDC.	2022-02-22 downloaded from the CCDC.
;
_cell_angle_alpha 90
_cell_angle_beta 90
_cell_angle_gamma 90
_cell_formula_units_Z 4
_cell_length_a 13.4390(16)
_cell_length_b 28.091(4)
_cell_length_c 9.4068(10)
_cell_measurement_reflns_used 5623
_cell_measurement_temperature 120(2)
_cell_measurement_theta_max 27.494
_cell_measurement_theta_min 2.606
_cell_volume 3551.2(8)
_computing_cell_refinement 'SAINT V8.38A (?, 2016)'
_computing_data_reduction 'SAINT V8.38A (?, 2016)'
_computing_molecular_graphics 'Olex2 (Dolomanov et al., 2009)'
_computing_publication_material 'Olex2 (Dolomanov et al., 2009)'
_computing_structure_refinement 'ShelXL (Sheldrick, 2015)'
_computing_structure_solution 'olex2.solve (Bourhis et al., 2015)'
_diffrn_ambient_temperature 120.0
_diffrn_measured_fraction_theta_full 0.998
_diffrn_measured_fraction_theta_max 0.982
_diffrn_measurement_device_type 'CCD area detector'
_diffrn_measurement_method 'phi and omega scans'
_diffrn_radiation_monochromator graphite
_diffrn_radiation_type MoK\a
_diffrn_radiation_wavelength 0.71073
_diffrn_reflns_av_R_equivalents 0.0602
_diffrn_reflns_av_unetI/netI 0.0438
_diffrn_reflns_Laue_measured_fraction_full 0.998
_diffrn_reflns_Laue_measured_fraction_max 0.982
_diffrn_reflns_limit_h_max 17
_diffrn_reflns_limit_h_min -13
_diffrn_reflns_limit_k_max 35
_diffrn_reflns_limit_k_min -36
_diffrn_reflns_limit_l_max 12
_diffrn_reflns_limit_l_min -11
_diffrn_reflns_number 15098
_diffrn_reflns_point_group_measured_fraction_full 0.998
_diffrn_reflns_point_group_measured_fraction_max 0.982
_diffrn_reflns_theta_full 25.242
_diffrn_reflns_theta_max 27.726
_diffrn_reflns_theta_min 2.606
_exptl_absorpt_coefficient_mu 2.957
_exptl_absorpt_correction_T_max 0.7456
_exptl_absorpt_correction_T_min 0.5852
_exptl_absorpt_correction_type multi-scan
_exptl_absorpt_process_details
;
SADABS-2016/2 (Bruker,2016/2) was used for absorption correction.
wR2(int) was 0.1355 before and 0.0757 after correction.
The Ratio of minimum to maximum transmission is 0.7849.
The \l/2 correction factor is Not present.
;
_exptl_crystal_colour 'metallic light yellow'
_exptl_crystal_colour_lustre metallic
_exptl_crystal_colour_modifier light
_exptl_crystal_colour_primary yellow
_exptl_crystal_density_diffrn 1.521
_exptl_crystal_description block
_exptl_crystal_F_000 1572
_exptl_crystal_size_max 0.31
_exptl_crystal_size_mid 0.29
_exptl_crystal_size_min 0.26
_refine_diff_density_max 1.626
_refine_diff_density_min -1.466
_refine_diff_density_rms 0.209
_refine_ls_extinction_method none
_refine_ls_goodness_of_fit_ref 1.058
_refine_ls_hydrogen_treatment mixed
_refine_ls_matrix_type full
_refine_ls_number_parameters 118
_refine_ls_number_reflns 2275
_refine_ls_number_restraints 13
_refine_ls_restrained_S_all 1.057
_refine_ls_R_factor_all 0.0516
_refine_ls_R_factor_gt 0.0458
_refine_ls_shift/su_max 0.002
_refine_ls_shift/su_mean 0.000
_refine_ls_structure_factor_coef Fsqd
_refine_ls_weighting_details
;
 w=1/[\s^2^(Fo^2^)+(0.0849P)^2^+4.0775P]
 where P=(Fo^2^+2Fc^2^)/3
;
_refine_ls_weighting_scheme calc
_refine_ls_wR_factor_gt 0.1245
_refine_ls_wR_factor_ref 0.1300
_reflns_Friedel_coverage 0.000
_reflns_number_gt 1962
_reflns_number_total 2275
_reflns_threshold_expression 'I > 2\s(I)'
_cod_data_source_file d2cc00547f2.cif
_cod_data_source_block 5_sq
_cod_depositor_comments 'Adding full bibliography for 7129743--7129744.cif.'
_cod_database_code 7129743
_shelxl_version_number 2013-2
_shelx_space_group_comment
;
The symmetry employed for this shelxl refinement is uniquely defined
by the following loop, which should always be used as a source of
symmetry information in preference to the above space-group names.
They are only intended as comments.
;
_shelx_estimated_absorpt_t_max 0.514
_shelx_estimated_absorpt_t_min 0.461
_olex2_refinement_description
;
1. Fixed Uiso
 At 1.5 times of:
  All C(H,H,H) groups, H11 of C11
 At 1.2 times of:
  H3 of C3, H13 of C13, H14 of C14, H4 of C4
2. Rigid bond restraints
 C1, N1
 with sigma for 1-2 distances of 0.02 and sigma for 1-3 distances of 0.01
3. Uiso/Uaniso restraints and constraints
Uanis(C1) \\sim Ueq, Uanis(N1) \\sim Ueq: with sigma of 0.001 and sigma for
terminal atoms of 0.002
4. Others
 Fixed Sof: H11(0.25) H8A(0.5) H8B(0.5) H8C(0.5) H2A(0.5) H2B(0.5) H2C(0.5)
5.a Aromatic/amide H refined with riding coordinates:
 C4(H4), C13(H13), C3(H3), C14(H14)
5.b Idealised Me refined as rotating group:
 C8(H8A,H8B,H8C), C2(H2A,H2B,H2C)
;
_platon_squeeze_void_probe_radius 1.20
_olex2_submission_special_instructions 'No special instructions were received'

loop_
_space_group_symop_operation_xyz
'x, y, z'
'-x, -y, z+1/2'
'-x, y, -z+1/2'
'x, -y, -z'
'x+1/2, y+1/2, z'
'-x+1/2, -y+1/2, z+1/2'
'-x+1/2, y+1/2, -z+1/2'
'x+1/2, -y+1/2, -z'
'-x, -y, -z'
'x, y, -z-1/2'
'x, -y, z-1/2'
'-x, y, z'
'-x+1/2, -y+1/2, -z'
'x+1/2, y+1/2, -z-1/2'
'x+1/2, -y+1/2, z-1/2'
'-x+1/2, y+1/2, z'

loop_
_atom_site_label
_atom_site_type_symbol
_atom_site_fract_x
_atom_site_fract_y
_atom_site_fract_z
_atom_site_U_iso_or_equiv
_atom_site_adp_type
_atom_site_occupancy
_atom_site_site_symmetry_order
_atom_site_calc_flag
_atom_site_refinement_flags_posn
_atom_site_refinement_flags_adp
_atom_site_refinement_flags_occupancy
_atom_site_disorder_assembly
_atom_site_disorder_group
I1 I 1.0000 0.76248(2) 0.50823(4) 0.03184(17) Uani 1 2 d S T P . .
Cu2 Cu 0.5000 0.31475(3) 0.7500 0.0263(2) Uani 1 4 d S T P . .
Cu1 Cu 1.0000 0.72317(3) 0.7500 0.0305(2) Uani 1 4 d S T P . .
N3 N 0.6315(3) 0.34934(16) 0.7500 0.0290(9) Uani 1 2 d S T P . .
N2 N 1.0000 0.6525(2) 0.7500 0.0273(13) Uani 1 4 d S T P . .
C10 C 1.0000 0.4001(2) 0.7500 0.0230(13) Uani 1 4 d S T P . .
C9 C 0.9109(3) 0.42513(18) 0.7500 0.0224(9) Uani 1 2 d S T P . .
C6 C 1.0000 0.4995(2) 0.7500 0.0206(13) Uani 1 4 d S T P . .
C12 C 0.8131(4) 0.39808(19) 0.7500 0.0251(10) Uani 1 2 d S T P . .
C11 C 1.0000 0.3454(3) 0.7500 0.0334(17) Uani 1 4 d S T P . .
H11 H 1.025(13) 0.334(6) 0.679(17) 0.050 Uiso 0.25 1 d R . . A -1
C7 C 0.9091(3) 0.47475(18) 0.7500 0.0225(9) Uani 1 2 d S T P . .
C4 C 1.0000 0.57803(19) 0.6243(5) 0.0342(12) Uani 1 2 d S T P . .
H4 H 1.0000 0.5619 0.5355 0.041 Uiso 1 2 calc RS T P . .
C13 C 0.7661(3) 0.38564(15) 0.6247(4) 0.0346(8) Uani 1 1 d . . . . .
H13 H 0.7952 0.3937 0.5359 0.042 Uiso 1 1 calc R . . . .
C5 C 1.0000 0.5525(3) 0.7500 0.0228(13) Uani 1 4 d S T P . .
C3 C 1.0000 0.6271(2) 0.6289(6) 0.0382(13) Uani 1 2 d S T P . .
H3 H 1.0000 0.6439 0.5413 0.046 Uiso 1 2 calc RS T P . .
C14 C 0.6774(3) 0.36161(15) 0.6288(4) 0.0361(9) Uani 1 1 d . . . . .
H14 H 0.6469 0.3532 0.5413 0.043 Uiso 1 1 calc R . . . .
C1 C 0.7426(6) 0.6822(3) 0.7500 0.0571(18) Uani 1 2 d S TU P . .
C8 C 0.8110(4) 0.5018(2) 0.7500 0.0360(13) Uani 1 2 d S T P . .
H8A H 0.7898 0.5075 0.8482 0.054 Uiso 0.5 1 calc GR . . B -1
H8B H 0.7603 0.4830 0.7005 0.054 Uiso 0.5 1 calc GR . . B -1
H8C H 0.8197 0.5324 0.7012 0.054 Uiso 0.5 1 calc GR . . B -1
N1 N 0.7451(6) 0.6426(3) 0.7500 0.080(2) Uani 1 2 d S TU P . .
C2 C 0.7379(6) 0.7335(4) 0.7500 0.074(3) Uani 1 2 d S T P . .
H2A H 0.7412 0.7452 0.6520 0.111 Uiso 0.5 1 calc GR . . C -1
H2B H 0.7940 0.7463 0.8045 0.111 Uiso 0.5 1 calc GR . . C -1
H2C H 0.6752 0.7438 0.7935 0.111 Uiso 0.5 1 calc GR . . C -1

loop_
_atom_site_aniso_label
_atom_site_aniso_U_11
_atom_site_aniso_U_22
_atom_site_aniso_U_33
_atom_site_aniso_U_23
_atom_site_aniso_U_13
_atom_site_aniso_U_12
I1 0.0425(3) 0.0282(3) 0.0248(2) -0.00327(12) 0.000 0.000
Cu2 0.0222(4) 0.0262(5) 0.0306(5) 0.000 0.000 0.000
Cu1 0.0341(5) 0.0238(5) 0.0337(5) 0.000 0.000 0.000
N3 0.032(2) 0.031(2) 0.024(2) 0.000 0.000 -0.0063(19)
N2 0.040(3) 0.022(3) 0.020(3) 0.000 0.000 0.000
C10 0.035(3) 0.021(3) 0.013(3) 0.000 0.000 0.000
C9 0.029(2) 0.027(2) 0.0117(19) 0.000 0.000 -0.0052(19)
C6 0.028(3) 0.021(3) 0.013(3) 0.000 0.000 0.000
C12 0.029(2) 0.029(3) 0.018(2) 0.000 0.000 -0.004(2)
C11 0.055(5) 0.016(4) 0.029(4) 0.000 0.000 0.000
C7 0.026(2) 0.025(2) 0.017(2) 0.000 0.000 -0.0008(18)
C4 0.061(3) 0.028(3) 0.014(2) -0.002(2) 0.000 0.000
C13 0.0369(18) 0.046(2) 0.0212(18) 0.0016(16) 0.0014(15) -0.0132(17)
C5 0.025(3) 0.027(4) 0.017(3) 0.000 0.000 0.000
C3 0.070(4) 0.027(3) 0.018(2) 0.002(2) 0.000 0.000
C14 0.039(2) 0.047(2) 0.0217(18) 0.0008(17) -0.0036(15) -0.0130(17)
C1 0.057(2) 0.059(2) 0.056(2) 0.000 0.000 0.0002(10)
C8 0.026(3) 0.035(3) 0.047(3) 0.000 0.000 -0.001(2)
N1 0.080(3) 0.083(3) 0.077(3) 0.000 0.000 0.0006(19)
C2 0.040(4) 0.126(9) 0.056(5) 0.000 0.000 -0.011(4)

loop_
_atom_type_symbol
_atom_type_description
_atom_type_scat_dispersion_real
_atom_type_scat_dispersion_imag
_atom_type_scat_source
C C 0.0033 0.0016 'International Tables Vol C Tables 4.2.6.8 and 6.1.1.4'
H H 0.0000 0.0000 'International Tables Vol C Tables 4.2.6.8 and 6.1.1.4'
N N 0.0061 0.0033 'International Tables Vol C Tables 4.2.6.8 and 6.1.1.4'
Cu Cu 0.3201 1.2651 'International Tables Vol C Tables 4.2.6.8 and 6.1.1.4'
I I -0.4742 1.8119 'International Tables Vol C Tables 4.2.6.8 and 6.1.1.4'

loop_
_geom_angle_atom_site_label_1
_geom_angle_atom_site_label_2
_geom_angle_atom_site_label_3
_geom_angle
_geom_angle_site_symmetry_1
_geom_angle_site_symmetry_3
_geom_angle_publ_flag
Cu1 I1 Cu2 58.75(3) . 5 ?
I1 Cu2 I1 114.30(4) 5_445 14_447 ?
Cu1 Cu2 I1 57.152(18) 5_445 14_447 ?
Cu1 Cu2 I1 57.152(19) 5_445 5_445 ?
N3 Cu2 I1 105.15(7) 3_656 5_445 ?
N3 Cu2 I1 105.15(7) . 5_445 ?
N3 Cu2 I1 105.15(7) 3_656 14_447 ?
N3 Cu2 I1 105.15(7) . 14_447 ?
N3 Cu2 Cu1 118.80(13) . 5_445 ?
N3 Cu2 Cu1 118.81(13) 3_656 5_445 ?
N3 Cu2 N3 122.4(3) 3_656 . ?
I1 Cu1 I1 128.20(4) . 10_557 ?
I1 Cu1 Cu2 64.10(2) . 5 ?
I1 Cu1 Cu2 64.10(2) 10_557 5 ?
N2 Cu1 I1 115.90(2) . . ?
N2 Cu1 I1 115.90(2) . 10_557 ?
N2 Cu1 Cu2 180.0 . 5 ?
C14 N3 Cu2 121.8(2) . . ?
C14 N3 Cu2 121.8(2) 10_557 . ?
C14 N3 C14 116.4(4) . 10_557 ?
C3 N2 Cu1 122.1(3) . . ?
C3 N2 Cu1 122.1(3) 10_557 . ?
C3 N2 C3 115.8(7) . 10_557 ?
C9 C10 C9 119.1(6) . 3_756 ?
C9 C10 C11 120.4(3) 3_756 . ?
C9 C10 C11 120.4(3) . . ?
C10 C9 C12 119.6(5) . . ?
C10 C9 C7 121.4(5) . . ?
C7 C9 C12 119.0(4) . . ?
C7 C6 C7 120.7(6) . 3_756 ?
C7 C6 C5 119.7(3) 3_756 . ?
C7 C6 C5 119.7(3) . . ?
C13 C12 C9 121.5(2) . . ?
C13 C12 C9 121.5(2) 10_557 . ?
C13 C12 C13 117.0(5) 10_557 . ?
C10 C11 H11 113(10) . . ?
C9 C7 C6 118.7(5) . . ?
C9 C7 C8 120.9(4) . . ?
C6 C7 C8 120.4(5) . . ?
C5 C4 H4 120.3 . . ?
C3 C4 H4 120.3 . . ?
C3 C4 C5 119.4(5) . . ?
C12 C13 H13 120.1 . . ?
C14 C13 C12 119.9(4) . . ?
C14 C13 H13 120.1 . . ?
C4 C5 C6 121.2(3) . . ?
C4 C5 C6 121.2(3) 10_557 . ?
C4 C5 C4 117.6(7) . 10_557 ?
N2 C3 C4 123.9(5) . . ?
N2 C3 H3 118.0 . . ?
C4 C3 H3 118.0 . . ?
N3 C14 C13 123.4(3) . . ?
N3 C14 H14 118.3 . . ?
C13 C14 H14 118.3 . . ?
N1 C1 C2 179.2(9) . . ?
C7 C8 H8A 109.5 . . ?
C7 C8 H8B 109.5 . . ?
C7 C8 H8C 109.5 . . ?
H8A C8 H8B 109.5 . . ?
H8A C8 H8C 109.5 . . ?
H8B C8 H8C 109.5 . . ?
C1 C2 H2A 109.5 . . ?
C1 C2 H2B 109.5 . . ?
C1 C2 H2C 109.5 . . ?
H2A C2 H2B 109.5 . . ?
H2A C2 H2C 109.5 . . ?
H2B C2 H2C 109.5 . . ?

loop_
_geom_bond_atom_site_label_1
_geom_bond_atom_site_label_2
_geom_bond_distance
_geom_bond_site_symmetry_2
_geom_bond_publ_flag
I1 Cu2 2.7072(6) 5 ?
I1 Cu1 2.5282(6) . ?
Cu2 I1 2.7071(6) 5_445 ?
Cu2 I1 2.7071(6) 14_447 ?
Cu2 Cu1 2.5728(14) 5_445 ?
Cu2 N3 2.016(4) 3_656 ?
Cu2 N3 2.016(4) . ?
Cu1 I1 2.5282(6) 10_557 ?
Cu1 Cu2 2.5727(14) 5 ?
Cu1 N2 1.984(7) . ?
N3 C14 1.341(4) . ?
N3 C14 1.341(4) 10_557 ?
N2 C3 1.345(6) . ?
N2 C3 1.345(6) 10_557 ?
C10 C9 1.388(6) . ?
C10 C9 1.388(6) 3_756 ?
C10 C11 1.538(10) . ?
C9 C12 1.519(6) . ?
C9 C7 1.394(7) . ?
C6 C7 1.405(5) . ?
C6 C7 1.405(5) 3_756 ?
C6 C5 1.489(9) . ?
C12 C13 1.382(4) 10_557 ?
C12 C13 1.382(4) . ?
C11 H11 0.82(16) . ?
C7 C8 1.522(7) . ?
C4 H4 0.9500 . ?
C4 C5 1.383(6) . ?
C4 C3 1.378(7) . ?
C13 H13 0.9500 . ?
C13 C14 1.370(5) . ?
C5 C4 1.383(6) 10_557 ?
C3 H3 0.9500 . ?
C14 H14 0.9500 . ?
C1 N1 1.112(11) . ?
C1 C2 1.441(13) . ?
C8 H8A 0.9800 . ?
C8 H8B 0.9800 . ?
C8 H8C 0.9800 . ?
C2 H2A 0.9800 . ?
C2 H2B 0.9800 . ?
C2 H2C 0.9800 . ?

loop_
_smtbx_masks_void_nr
_smtbx_masks_void_average_x
_smtbx_masks_void_average_y
_smtbx_masks_void_average_z
_smtbx_masks_void_volume
_smtbx_masks_void_count_electrons
_smtbx_masks_void_content
1 0.000 0.000 -0.723 372.9 78.1 ?
2 0.500 0.500 -0.797 372.9 78.1 ?
